data_7059149
loop_
_publ_author_name
'Joseph, Benson'
'Prakash, Rini'
'Pathak, Kriti'
'Roisnel, Thierry'
'Kahlal, Samia'
'Halet, Jean-Fran\,cois'
'Ghosh, Sundargopal'

_publ_section_title
;
 A combined experimental and theoretical study of bimetallic bis- and
 tris-homocubane analogues
;
_journal_issue 3
_journal_name_full 'New Journal of Chemistry'
_journal_page_first 674
_journal_page_last 683
_journal_paper_doi 10.1039/C9NJ05117A
_journal_volume 44
_journal_year 2020
_chemical_compound_source 'synthesis as described'
_chemical_formula_moiety 'C20 H32 B2 Rh2 S6'
_chemical_formula_sum 'C20 H32 B2 Rh2 S6'
_chemical_formula_weight 692.25
_space_group_crystal_system monoclinic
_space_group_IT_number 14
_space_group_name_Hall '-P 2yn'
_space_group_name_H-M_alt 'P 1 21/n 1'
_atom_sites_solution_hydrogens geom
_audit_update_record
;
2019-08-08 deposited with the CCDC.	2019-11-27 downloaded from the CCDC.
;
_cell_angle_alpha 90
_cell_angle_beta 99.797(5)
_cell_angle_gamma 90
_cell_formula_units_Z 4
_cell_length_a 11.6036(15)
_cell_length_b 16.221(2)
_cell_length_c 14.2437(19)
_cell_measurement_reflns_used 9592
_cell_measurement_temperature 150(2)
_cell_measurement_theta_max 27.52
_cell_measurement_theta_min 2.44
_cell_measurement_wavelength 0.71073
_cell_volume 2641.9(6)
_computing_cell_refinement 'APEX3 (Bruker, 2015); SAINT (Bruker, 2014)'
_computing_data_collection 'SAINT (Bruker, 2014)'
_computing_data_reduction 'SAINT (Bruker, 2014)'
_computing_molecular_graphics 'SXGRAPH (Farrugia, 1999), Mercury (CSD, 2016)'
_computing_publication_material 'CRYSCALC (T. Roisnel, local program, 2017)'
_computing_structure_refinement 'SHELXL-2017/1 (Sheldrick, 2017)'
_computing_structure_solution 'SHELXT (Sheldrick, 2015)'
_diffrn_ambient_temperature 150(2)
_diffrn_detector '(CMOS) PHOTON 100'
_diffrn_measured_fraction_theta_full 0.996
_diffrn_measured_fraction_theta_max 0.997
_diffrn_measurement_device_type 'D8 VENTURE Bruker AXS'
_diffrn_measurement_method 'rotation images'
_diffrn_radiation_monochromator 'multilayer monochromator'
_diffrn_radiation_probe x-ray
_diffrn_radiation_source 'Incoatec microfocus sealed tube'
_diffrn_radiation_type MoK\a
_diffrn_radiation_wavelength 0.71073
_diffrn_reflns_av_R_equivalents 0.0475
_diffrn_reflns_av_unetI/netI 0.0370
_diffrn_reflns_limit_h_max 15
_diffrn_reflns_limit_h_min -14
_diffrn_reflns_limit_k_max 18
_diffrn_reflns_limit_k_min -21
_diffrn_reflns_limit_l_max 18
_diffrn_reflns_limit_l_min -18
_diffrn_reflns_number 27655
_diffrn_reflns_theta_full 25.242
_diffrn_reflns_theta_max 27.485
_diffrn_reflns_theta_min 3.079
_exptl_absorpt_coefficient_mu 1.731
_exptl_absorpt_correction_T_max 0.798
_exptl_absorpt_correction_T_min 0.507
_exptl_absorpt_correction_type multi-scan
_exptl_absorpt_process_details
;
  [Sheldrick, G.M. (2014). SADABS Bruker AXS Inc., Madison, Wisconsin, USA]
;
_exptl_crystal_colour red
_exptl_crystal_density_diffrn 1.740
_exptl_crystal_description prism
_exptl_crystal_F_000 1392
_exptl_crystal_size_max 0.580
_exptl_crystal_size_mid 0.250
_exptl_crystal_size_min 0.130
_refine_diff_density_max 2.375
_refine_diff_density_min -1.291
_refine_diff_density_rms 0.157
_refine_ls_extinction_method none
_refine_ls_goodness_of_fit_ref 1.091
_refine_ls_hydrogen_treatment constr
_refine_ls_matrix_type full
_refine_ls_number_parameters 281
_refine_ls_number_reflns 6034
_refine_ls_number_restraints 0
_refine_ls_restrained_S_all 1.091
_refine_ls_R_factor_all 0.0506
_refine_ls_R_factor_gt 0.0428
_refine_ls_shift/su_max 0.005
_refine_ls_shift/su_mean 0.000
_refine_ls_structure_factor_coef Fsqd
_refine_ls_weighting_details 'w=1/[\s^2^(Fo^2^)+(0.0151P)^2^+22.0571P] where P=(Fo^2^+2Fc^2^)/3'
_refine_ls_weighting_scheme calc
_refine_ls_wR_factor_gt 0.0982
_refine_ls_wR_factor_ref 0.1031
_reflns_Friedel_coverage 0.000
_reflns_number_gt 5344
_reflns_number_total 6034
_reflns_threshold_expression >2sigma(I)
_cod_data_source_file c9nj05117a2.cif
_cod_data_source_block SGGB2
_cod_depositor_comments
;Adding full bibliography for 7059145--7059151.cif.

 Adding full bibliography for 7059145--7059151.cif.
;
_cod_original_sg_symbol_H-M 'P 21/n'
_cod_database_code 7059149

loop_
_space_group_symop_operation_xyz
'x, y, z'
'-x+1/2, y+1/2, -z+1/2'
'-x, -y, -z'
'x-1/2, -y-1/2, z-1/2'

loop_
_atom_site_label
_atom_site_type_symbol
_atom_site_fract_x
_atom_site_fract_y
_atom_site_fract_z
_atom_site_U_iso_or_equiv
_atom_site_adp_type
_atom_site_occupancy
_atom_site_site_symmetry_order
_atom_site_calc_flag
_atom_site_refinement_flags_posn
_atom_site_refinement_flags_adp
Rh1 Rh 0.36437(3) 0.29698(2) 0.74458(2) 0.01316(9) Uani 1 1 d . .
C1 C 0.1753(4) 0.2784(3) 0.6980(3) 0.0201(9) Uani 1 1 d . .
C2 C 0.2006(4) 0.3646(3) 0.6934(4) 0.0220(10) Uani 1 1 d . .
C3 C 0.2509(4) 0.3917(3) 0.7877(4) 0.0193(9) Uani 1 1 d . .
C4 C 0.2514(4) 0.3222(3) 0.8509(3) 0.0174(9) Uani 1 1 d . .
C5 C 0.2061(4) 0.2526(3) 0.7958(3) 0.0181(9) Uani 1 1 d . .
C6 C 0.1171(5) 0.2256(4) 0.6168(4) 0.0372(14) Uani 1 1 d . .
H6A H 0.033213 0.221790 0.618720 0.056 Uiso 1 1 calc R U
H6B H 0.151589 0.170333 0.622518 0.056 Uiso 1 1 calc R U
H6C H 0.128452 0.250370 0.556299 0.056 Uiso 1 1 calc R U
C7 C 0.1795(5) 0.4194(4) 0.6081(5) 0.0403(15) Uani 1 1 d . .
H7A H 0.165621 0.385619 0.550176 0.060 Uiso 1 1 calc R U
H7B H 0.248169 0.454441 0.607329 0.060 Uiso 1 1 calc R U
H7C H 0.110990 0.454079 0.610586 0.060 Uiso 1 1 calc R U
C8 C 0.2856(5) 0.4776(3) 0.8178(5) 0.0357(13) Uani 1 1 d . .
H8A H 0.216849 0.507907 0.830719 0.053 Uiso 1 1 calc R U
H8B H 0.317718 0.505371 0.766867 0.053 Uiso 1 1 calc R U
H8C H 0.344901 0.476046 0.875668 0.053 Uiso 1 1 calc R U
C9 C 0.2895(5) 0.3234(4) 0.9567(4) 0.0288(11) Uani 1 1 d . .
H9A H 0.226333 0.345509 0.987032 0.043 Uiso 1 1 calc R U
H9B H 0.359007 0.358345 0.972773 0.043 Uiso 1 1 calc R U
H9C H 0.308221 0.267221 0.979595 0.043 Uiso 1 1 calc R U
C10 C 0.1864(5) 0.1693(3) 0.8343(4) 0.0296(12) Uani 1 1 d . .
H10A H 0.260313 0.147884 0.869352 0.044 Uiso 1 1 calc R U
H10B H 0.156725 0.132010 0.781635 0.044 Uiso 1 1 calc R U
H10C H 0.129104 0.173359 0.877377 0.044 Uiso 1 1 calc R U
Rh2 Rh 0.65100(3) 0.37174(2) 0.74264(2) 0.01390(9) Uani 1 1 d . .
C11 C 0.8360(4) 0.4096(3) 0.7770(4) 0.0227(10) Uani 1 1 d . .
C12 C 0.7880(4) 0.4351(3) 0.6815(3) 0.0208(10) Uani 1 1 d . .
C13 C 0.6960(4) 0.4921(3) 0.6882(4) 0.0219(10) Uani 1 1 d . .
C14 C 0.6827(4) 0.4998(3) 0.7858(3) 0.0203(9) Uani 1 1 d . .
C15 C 0.7720(4) 0.4491(3) 0.8409(3) 0.0205(9) Uani 1 1 d . .
C16 C 0.9377(5) 0.3531(4) 0.8037(5) 0.0379(14) Uani 1 1 d . .
H16A H 1.010263 0.385172 0.813896 0.057 Uiso 1 1 calc R U
H16B H 0.939599 0.313129 0.752388 0.057 Uiso 1 1 calc R U
H16C H 0.929953 0.323706 0.862489 0.057 Uiso 1 1 calc R U
C17 C 0.8328(5) 0.4111(4) 0.5928(4) 0.0364(14) Uani 1 1 d . .
H17A H 0.767535 0.408808 0.539213 0.055 Uiso 1 1 calc R U
H17B H 0.870258 0.356865 0.601662 0.055 Uiso 1 1 calc R U
H17C H 0.890019 0.452015 0.579303 0.055 Uiso 1 1 calc R U
C18 C 0.6257(5) 0.5384(4) 0.6075(4) 0.0391(14) Uani 1 1 d . .
H18A H 0.663211 0.591464 0.599682 0.059 Uiso 1 1 calc R U
H18B H 0.546718 0.547819 0.621050 0.059 Uiso 1 1 calc R U
H18C H 0.620930 0.506153 0.548738 0.059 Uiso 1 1 calc R U
C19 C 0.6018(5) 0.5568(3) 0.8256(4) 0.0310(12) Uani 1 1 d . .
H19A H 0.641123 0.609634 0.841924 0.047 Uiso 1 1 calc R U
H19B H 0.579806 0.532309 0.882879 0.047 Uiso 1 1 calc R U
H19C H 0.531397 0.565870 0.777922 0.047 Uiso 1 1 calc R U
C20 C 0.7944(5) 0.4408(4) 0.9470(4) 0.0362(13) Uani 1 1 d . .
H20A H 0.831536 0.387444 0.964789 0.054 Uiso 1 1 calc R U
H20B H 0.720130 0.444093 0.970868 0.054 Uiso 1 1 calc R U
H20C H 0.846212 0.485293 0.975026 0.054 Uiso 1 1 calc R U
S1 S 0.42853(12) 0.16713(8) 0.70286(11) 0.0287(3) Uani 1 1 d . .
S2 S 0.52613(15) 0.11892(10) 0.82672(15) 0.0472(4) Uani 1 1 d . .
S3 S 0.47129(9) 0.36080(7) 0.63960(8) 0.0164(2) Uani 1 1 d . .
S4 S 0.49652(13) 0.26992(10) 0.54042(10) 0.0343(3) Uani 1 1 d . .
S5 S 0.54127(9) 0.31298(7) 0.85240(8) 0.0168(2) Uani 1 1 d . .
S6 S 0.68637(11) 0.22983(8) 0.72053(12) 0.0330(3) Uani 1 1 d . .
B21 B 0.6258(6) 0.2098(4) 0.8430(6) 0.0398(16) Uani 1 1 d . .
H21 H 0.690854 0.202228 0.898161 0.048 Uiso 1 1 calc R U
B22 B 0.5525(6) 0.1896(4) 0.6309(5) 0.0363(16) Uani 1 1 d . .
H22 H 0.573720 0.138279 0.598735 0.044 Uiso 1 1 calc R U

loop_
_atom_site_aniso_label
_atom_site_aniso_U_11
_atom_site_aniso_U_22
_atom_site_aniso_U_33
_atom_site_aniso_U_23
_atom_site_aniso_U_13
_atom_site_aniso_U_12
Rh1 0.01280(16) 0.01312(16) 0.01398(16) -0.00045(12) 0.00345(12) -0.00117(12)
C1 0.012(2) 0.032(3) 0.017(2) -0.0007(19) 0.0031(17) -0.0017(18)
C2 0.011(2) 0.030(3) 0.025(2) 0.007(2) 0.0030(17) 0.0068(18)
C3 0.016(2) 0.014(2) 0.031(2) -0.0009(18) 0.0101(19) 0.0006(16)
C4 0.014(2) 0.020(2) 0.020(2) -0.0037(18) 0.0079(17) -0.0006(17)
C5 0.015(2) 0.019(2) 0.022(2) -0.0016(18) 0.0089(17) -0.0034(17)
C6 0.032(3) 0.054(4) 0.025(3) -0.011(3) 0.002(2) -0.010(3)
C7 0.030(3) 0.051(4) 0.039(3) 0.019(3) 0.004(3) 0.008(3)
C8 0.042(3) 0.017(2) 0.052(4) -0.004(2) 0.017(3) 0.000(2)
C9 0.034(3) 0.034(3) 0.020(2) -0.009(2) 0.009(2) -0.005(2)
C10 0.035(3) 0.020(2) 0.038(3) 0.000(2) 0.017(2) -0.008(2)
Rh2 0.01086(16) 0.01636(17) 0.01473(16) -0.00020(13) 0.00292(12) 0.00066(12)
C11 0.011(2) 0.031(3) 0.027(2) 0.000(2) 0.0036(18) -0.0024(18)
C12 0.017(2) 0.026(2) 0.021(2) -0.0033(19) 0.0082(18) -0.0098(18)
C13 0.019(2) 0.020(2) 0.026(2) 0.0085(19) 0.0000(19) -0.0075(18)
C14 0.018(2) 0.018(2) 0.025(2) -0.0039(18) 0.0037(18) -0.0017(17)
C15 0.014(2) 0.028(3) 0.019(2) -0.0023(19) 0.0027(17) -0.0035(18)
C16 0.017(2) 0.053(4) 0.043(3) 0.002(3) 0.003(2) 0.007(2)
C17 0.038(3) 0.048(4) 0.028(3) -0.007(3) 0.018(2) -0.013(3)
C18 0.033(3) 0.040(3) 0.039(3) 0.019(3) -0.008(3) -0.007(3)
C19 0.026(3) 0.022(3) 0.046(3) -0.010(2) 0.010(2) -0.001(2)
C20 0.033(3) 0.052(4) 0.023(3) -0.006(2) 0.002(2) -0.006(3)
S1 0.0257(6) 0.0164(6) 0.0476(8) -0.0060(5) 0.0162(6) -0.0011(5)
S2 0.0417(9) 0.0259(7) 0.0762(12) 0.0185(8) 0.0164(8) 0.0086(6)
S3 0.0140(5) 0.0219(5) 0.0135(5) 0.0012(4) 0.0031(4) -0.0029(4)
S4 0.0338(7) 0.0471(9) 0.0245(6) -0.0158(6) 0.0120(6) -0.0119(6)
S5 0.0147(5) 0.0217(5) 0.0138(5) 0.0034(4) 0.0023(4) 0.0015(4)
S6 0.0188(6) 0.0210(6) 0.0610(10) -0.0079(6) 0.0117(6) 0.0052(5)
B21 0.030(3) 0.031(3) 0.054(4) 0.007(3) -0.003(3) 0.018(3)
B22 0.037(3) 0.026(3) 0.051(4) -0.023(3) 0.021(3) -0.006(3)

loop_
_atom_type_symbol
_atom_type_description
_atom_type_scat_dispersion_real
_atom_type_scat_dispersion_imag
_atom_type_scat_source
C C 0.0033 0.0016 'International Tables Vol C Tables 4.2.6.8 and 6.1.1.4'
H H 0.0000 0.0000 'International Tables Vol C Tables 4.2.6.8 and 6.1.1.4'
Rh Rh -1.1178 0.9187 'International Tables Vol C Tables 4.2.6.8 and 6.1.1.4'
S S 0.1246 0.1234 'International Tables Vol C Tables 4.2.6.8 and 6.1.1.4'
B B 0.0013 0.0007 'International Tables Vol C Tables 4.2.6.8 and 6.1.1.4'

loop_
_geom_angle_atom_site_label_1
_geom_angle_atom_site_label_2
_geom_angle_atom_site_label_3
_geom_angle
C3 Rh1 C1 64.09(18)
C3 Rh1 C4 38.43(17)
C1 Rh1 C4 63.50(17)
C3 Rh1 C2 38.29(19)
C1 Rh1 C2 37.93(19)
C4 Rh1 C2 63.58(18)
C3 Rh1 C5 63.94(17)
C1 Rh1 C5 38.10(17)
C4 Rh1 C5 37.66(17)
C2 Rh1 C5 63.48(18)
C3 Rh1 S3 106.23(13)
C1 Rh1 S3 118.51(13)
C4 Rh1 S3 143.04(13)
C2 Rh1 S3 95.14(13)
C5 Rh1 S3 156.34(13)
C3 Rh1 S1 159.80(12)
C1 Rh1 S1 98.24(14)
C4 Rh1 S1 126.36(13)
C2 Rh1 S1 130.96(15)
C5 Rh1 S1 96.23(13)
S3 Rh1 S1 90.56(5)
C3 Rh1 S5 103.85(13)
C1 Rh1 S5 157.38(12)
C4 Rh1 S5 94.92(12)
C2 Rh1 S5 139.89(14)
C5 Rh1 S5 120.08(13)
S3 Rh1 S5 82.54(4)
S1 Rh1 S5 89.15(5)
C2 C1 C5 107.9(4)
C2 C1 C6 126.1(5)
C5 C1 C6 125.7(5)
C2 C1 Rh1 71.2(3)
C5 C1 Rh1 71.2(3)
C6 C1 Rh1 127.2(4)
C1 C2 C3 108.1(4)
C1 C2 C7 127.7(5)
C3 C2 C7 124.2(5)
C1 C2 Rh1 70.8(3)
C3 C2 Rh1 69.8(3)
C7 C2 Rh1 125.2(4)
C2 C3 C4 107.5(4)
C2 C3 C8 126.9(5)
C4 C3 C8 125.3(5)
C2 C3 Rh1 71.9(3)
C4 C3 Rh1 71.7(2)
C8 C3 Rh1 126.4(3)
C5 C4 C3 108.3(4)
C5 C4 C9 125.7(4)
C3 C4 C9 125.9(4)
C5 C4 Rh1 71.4(2)
C3 C4 Rh1 69.9(2)
C9 C4 Rh1 125.9(3)
C4 C5 C1 108.1(4)
C4 C5 C10 125.5(4)
C1 C5 C10 126.3(4)
C4 C5 Rh1 71.0(2)
C1 C5 Rh1 70.7(2)
C10 C5 Rh1 127.3(3)
C1 C6 H6A 109.5
C1 C6 H6B 109.5
H6A C6 H6B 109.5
C1 C6 H6C 109.5
H6A C6 H6C 109.5
H6B C6 H6C 109.5
C2 C7 H7A 109.5
C2 C7 H7B 109.5
H7A C7 H7B 109.5
C2 C7 H7C 109.5
H7A C7 H7C 109.5
H7B C7 H7C 109.5
C3 C8 H8A 109.5
C3 C8 H8B 109.5
H8A C8 H8B 109.5
C3 C8 H8C 109.5
H8A C8 H8C 109.5
H8B C8 H8C 109.5
C4 C9 H9A 109.5
C4 C9 H9B 109.5
H9A C9 H9B 109.5
C4 C9 H9C 109.5
H9A C9 H9C 109.5
H9B C9 H9C 109.5
C5 C10 H10A 109.5
C5 C10 H10B 109.5
H10A C10 H10B 109.5
C5 C10 H10C 109.5
H10A C10 H10C 109.5
H10B C10 H10C 109.5
C14 Rh2 C12 64.31(18)
C14 Rh2 C13 38.15(18)
C12 Rh2 C13 37.98(19)
C14 Rh2 C15 38.54(18)
C12 Rh2 C15 63.74(17)
C13 Rh2 C15 63.45(18)
C14 Rh2 C11 63.94(18)
C12 Rh2 C11 38.19(18)
C13 Rh2 C11 63.27(19)
C15 Rh2 C11 37.62(18)
C14 Rh2 S3 109.79(13)
C12 Rh2 S3 114.50(13)
C13 Rh2 S3 94.91(13)
C15 Rh2 S3 147.73(13)
C11 Rh2 S3 152.68(14)
C14 Rh2 S6 159.85(13)
C12 Rh2 S6 104.40(14)
C13 Rh2 S6 139.47(14)
C15 Rh2 S6 122.19(14)
C11 Rh2 S6 96.67(14)
S3 Rh2 S6 89.94(5)
C14 Rh2 S5 106.28(13)
C12 Rh2 S5 162.59(13)
C13 Rh2 S5 140.78(14)
C15 Rh2 S5 99.55(13)
C11 Rh2 S5 125.14(13)
S3 Rh2 S5 82.09(4)
S6 Rh2 S5 79.75(5)
C15 C11 C12 108.4(4)
C15 C11 C16 126.2(5)
C12 C11 C16 125.4(5)
C15 C11 Rh2 70.9(3)
C12 C11 Rh2 70.4(3)
C16 C11 Rh2 125.6(4)
C13 C12 C11 107.3(4)
C13 C12 C17 126.5(5)
C11 C12 C17 126.1(5)
C13 C12 Rh2 71.1(3)
C11 C12 Rh2 71.4(3)
C17 C12 Rh2 126.3(4)
C12 C13 C14 109.0(4)
C12 C13 C18 126.2(5)
C14 C13 C18 124.8(5)
C12 C13 Rh2 70.9(3)
C14 C13 Rh2 70.3(3)
C18 C13 Rh2 125.9(4)
C13 C14 C15 107.0(4)
C13 C14 C19 126.8(5)
C15 C14 C19 125.8(5)
C13 C14 Rh2 71.6(3)
C15 C14 Rh2 71.5(3)
C19 C14 Rh2 127.5(3)
C11 C15 C14 108.3(4)
C11 C15 C20 125.9(5)
C14 C15 C20 125.8(5)
C11 C15 Rh2 71.5(3)
C14 C15 Rh2 70.0(3)
C20 C15 Rh2 125.0(4)
C11 C16 H16A 109.5
C11 C16 H16B 109.5
H16A C16 H16B 109.5
C11 C16 H16C 109.5
H16A C16 H16C 109.5
H16B C16 H16C 109.5
C12 C17 H17A 109.5
C12 C17 H17B 109.5
H17A C17 H17B 109.5
C12 C17 H17C 109.5
H17A C17 H17C 109.5
H17B C17 H17C 109.5
C13 C18 H18A 109.5
C13 C18 H18B 109.5
H18A C18 H18B 109.5
C13 C18 H18C 109.5
H18A C18 H18C 109.5
H18B C18 H18C 109.5
C14 C19 H19A 109.5
C14 C19 H19B 109.5
H19A C19 H19B 109.5
C14 C19 H19C 109.5
H19A C19 H19C 109.5
H19B C19 H19C 109.5
C15 C20 H20A 109.5
C15 C20 H20B 109.5
H20A C20 H20B 109.5
C15 C20 H20C 109.5
H20A C20 H20C 109.5
H20B C20 H20C 109.5
B22 S1 S2 100.0(3)
B22 S1 Rh1 105.2(2)
S2 S1 Rh1 105.87(8)
B21 S2 S1 92.6(2)
S4 S3 Rh1 105.63(6)
S4 S3 Rh2 105.30(6)
Rh1 S3 Rh2 98.35(4)
B22 S4 S3 95.6(2)
B21 S5 Rh1 104.6(2)
B21 S5 Rh2 88.1(2)
Rh1 S5 Rh2 96.89(4)
B22 S6 B21 99.0(3)
B22 S6 Rh2 106.0(2)
B21 S6 Rh2 87.0(2)
S2 B21 S5 112.2(4)
S2 B21 S6 108.7(4)
S5 B21 S6 100.0(3)
S2 B21 H21 111.8
S5 B21 H21 111.8
S6 B21 H21 111.8
S4 B22 S1 107.0(3)
S4 B22 S6 111.3(3)
S1 B22 S6 107.3(3)
S4 B22 H22 110.4
S1 B22 H22 110.4
S6 B22 H22 110.4

loop_
_geom_bond_atom_site_label_1
_geom_bond_atom_site_label_2
_geom_bond_distance
Rh1 C3 2.179(4)
Rh1 C1 2.202(4)
Rh1 C4 2.204(4)
Rh1 C2 2.208(4)
Rh1 C5 2.209(4)
Rh1 S3 2.3405(11)
Rh1 S1 2.3440(13)
Rh1 S5 2.3594(12)
C1 C2 1.433(7)
C1 C5 1.440(6)
C1 C6 1.503(7)
C2 C3 1.439(7)
C2 C7 1.493(7)
C3 C4 1.443(7)
C3 C8 1.493(7)
C4 C5 1.424(6)
C4 C9 1.497(7)
C5 C10 1.490(7)
C6 H6A 0.9800
C6 H6B 0.9800
C6 H6C 0.9800
C7 H7A 0.9800
C7 H7B 0.9800
C7 H7C 0.9800
C8 H8A 0.9800
C8 H8B 0.9800
C8 H8C 0.9800
C9 H9A 0.9800
C9 H9B 0.9800
C9 H9C 0.9800
C10 H10A 0.9800
C10 H10B 0.9800
C10 H10C 0.9800
Rh2 C14 2.179(5)
Rh2 C12 2.193(4)
Rh2 C13 2.197(5)
Rh2 C15 2.199(5)
Rh2 C11 2.206(5)
Rh2 S3 2.3436(12)
Rh2 S6 2.3688(14)
Rh2 S5 2.3773(11)
C11 C15 1.420(7)
C11 C12 1.439(7)
C11 C16 1.492(7)
C12 C13 1.429(7)
C12 C17 1.498(7)
C13 C14 1.430(7)
C13 C18 1.493(7)
C14 C15 1.445(7)
C14 C19 1.497(7)
C15 C20 1.497(7)
C16 H16A 0.9800
C16 H16B 0.9800
C16 H16C 0.9800
C17 H17A 0.9800
C17 H17B 0.9800
C17 H17C 0.9800
C18 H18A 0.9800
C18 H18B 0.9800
C18 H18C 0.9800
C19 H19A 0.9800
C19 H19B 0.9800
C19 H19C 0.9800
C20 H20A 0.9800
C20 H20B 0.9800
C20 H20C 0.9800
S1 B22 1.938(7)
S1 S2 2.080(2)
S2 B21 1.863(8)
S3 S4 2.0965(18)
S4 B22 1.870(8)
S5 B21 1.956(7)
S6 B22 1.948(7)
S6 B21 2.016(8)
B21 H21 1.0000
B22 H22 1.0000

loop_
_geom_torsion_atom_site_label_1
_geom_torsion_atom_site_label_2
_geom_torsion_atom_site_label_3
_geom_torsion_atom_site_label_4
_geom_torsion
C5 C1 C2 C3 2.0(5)
C6 C1 C2 C3 177.1(5)
Rh1 C1 C2 C3 -60.1(3)
C5 C1 C2 C7 -177.7(5)
C6 C1 C2 C7 -2.6(8)
Rh1 C1 C2 C7 120.2(5)
C5 C1 C2 Rh1 62.1(3)
C6 C1 C2 Rh1 -122.8(5)
C1 C2 C3 C4 -2.5(5)
C7 C2 C3 C4 177.1(5)
Rh1 C2 C3 C4 -63.3(3)
C1 C2 C3 C8 -176.9(5)
C7 C2 C3 C8 2.8(8)
Rh1 C2 C3 C8 122.4(5)
C1 C2 C3 Rh1 60.8(3)
C7 C2 C3 Rh1 -119.6(5)
C2 C3 C4 C5 2.1(5)
C8 C3 C4 C5 176.6(4)
Rh1 C3 C4 C5 -61.3(3)
C2 C3 C4 C9 -176.2(4)
C8 C3 C4 C9 -1.8(8)
Rh1 C3 C4 C9 120.3(5)
C2 C3 C4 Rh1 63.4(3)
C8 C3 C4 Rh1 -122.1(5)
C3 C4 C5 C1 -0.9(5)
C9 C4 C5 C1 177.4(4)
Rh1 C4 C5 C1 -61.3(3)
C3 C4 C5 C10 -176.9(4)
C9 C4 C5 C10 1.5(8)
Rh1 C4 C5 C10 122.7(5)
C3 C4 C5 Rh1 60.4(3)
C9 C4 C5 Rh1 -121.3(5)
C2 C1 C5 C4 -0.7(5)
C6 C1 C5 C4 -175.8(5)
Rh1 C1 C5 C4 61.4(3)
C2 C1 C5 C10 175.3(4)
C6 C1 C5 C10 0.2(8)
Rh1 C1 C5 C10 -122.6(5)
C2 C1 C5 Rh1 -62.1(3)
C6 C1 C5 Rh1 122.8(5)
C15 C11 C12 C13 1.4(5)
C16 C11 C12 C13 -177.1(5)
Rh2 C11 C12 C13 62.5(3)
C15 C11 C12 C17 177.0(5)
C16 C11 C12 C17 -1.5(8)
Rh2 C11 C12 C17 -121.9(5)
C15 C11 C12 Rh2 -61.1(3)
C16 C11 C12 Rh2 120.4(5)
C11 C12 C13 C14 -2.5(5)
C17 C12 C13 C14 -178.1(5)
Rh2 C12 C13 C14 60.2(3)
C11 C12 C13 C18 176.3(5)
C17 C12 C13 C18 0.7(8)
Rh2 C12 C13 C18 -121.1(5)
C11 C12 C13 Rh2 -62.6(3)
C17 C12 C13 Rh2 121.8(5)
C12 C13 C14 C15 2.5(5)
C18 C13 C14 C15 -176.2(5)
Rh2 C13 C14 C15 63.1(3)
C12 C13 C14 C19 175.9(5)
C18 C13 C14 C19 -2.9(8)
Rh2 C13 C14 C19 -123.5(5)
C12 C13 C14 Rh2 -60.6(3)
C18 C13 C14 Rh2 120.7(5)
C12 C11 C15 C14 0.1(5)
C16 C11 C15 C14 178.6(5)
Rh2 C11 C15 C14 -60.6(3)
C12 C11 C15 C20 -179.0(5)
C16 C11 C15 C20 -0.5(9)
Rh2 C11 C15 C20 120.3(5)
C12 C11 C15 Rh2 60.8(3)
C16 C11 C15 Rh2 -120.7(5)
C13 C14 C15 C11 -1.6(5)
C19 C14 C15 C11 -175.1(5)
Rh2 C14 C15 C11 61.5(3)
C13 C14 C15 C20 177.5(5)
C19 C14 C15 C20 4.0(8)
Rh2 C14 C15 C20 -119.4(5)
C13 C14 C15 Rh2 -63.2(3)
C19 C14 C15 Rh2 123.4(5)
S1 S2 B21 S5 58.2(4)
S1 S2 B21 S6 -51.5(3)
S3 S4 B22 S1 61.5(3)
S3 S4 B22 S6 -55.4(3)
